data_2106207
loop_
_publ_author_name
'Hesse, K.F.'
'Liebau, F.'
'Boehm, H.'
'Ribbe, P.H.'
'Phillips, M.W.'

_publ_section_title
;
 Disodium zincosilicate, Na2 Zn Si3 O8
;
_journal_name_full 'Acta Crystallographica B (24,1968-38,1982)'
_journal_page_first 1333
_journal_page_last 1337
_journal_volume 33
_journal_year 1977
_chemical_formula_sum 'Na2 O8 Si3 Zn'
_chemical_name_systematic 'Na2 Zn Si3 O8'
_space_group_IT_number 4
_symmetry_space_group_name_Hall 'P 2yb'
_symmetry_space_group_name_H-M 'P 1 21 1'
_cell_angle_alpha 90
_cell_angle_beta 103.7
_cell_angle_gamma 90
_cell_formula_units_Z 2
_cell_length_a 6.66
_cell_length_b 8.629
_cell_length_c 6.411
_cell_volume 357.952
_citation_journal_id_ASTM ACBCAR
_cod_data_source_file Hesse_ACBCAR_1977_692.cif
_cod_data_source_block Na2O8Si3Zn1
_cod_original_cell_volume 357.9523
_cod_original_formula_sum 'Na2 O8 Si3 Zn1'
_cod_database_code 2106207

loop_
_symmetry_equiv_pos_as_xyz
x,y,z
-x,y+1/2,-z

loop_
_atom_site_label
_atom_site_type_symbol
_atom_site_fract_x
_atom_site_fract_y
_atom_site_fract_z
_atom_site_occupancy
_atom_site_U_iso_or_equiv
Na2 Na+1 0.2155 0.4337 0.3297 1 0.0
O5 O-2 0.8874 -0.0862 0.0798 1 0.0
O3 O-2 0.3509 0.2297 0.5606 1 0.0
O6 O-2 0.0546 0.0109 0.4755 1 0.0
O8 O-2 -0.007 0.2075 -0.8476 1 0.0
Si3 Si+4 0.0127 0.2391 0.9067 1 0.0
O1 O-2 0.5729 0.4352 0.2965 1 0.0
Na1 Na+1 0.4673 0.8764 0.0847 1 0.0
Si1 Si+4 0.266 0.0746 0.644 1 0.0
Si2 Si+4 -0.1038 0.0568 -0.7508 1 0.0
O4 O-2 0.7935 0.2247 0.7478 1 0.0
Zn1 Zn+2 0.607 0.2428 0.4646 1 0.0
O2 O-2 0.6691 0.083 0.2817 1 0.0
O7 O-2 0.1848 0.1173 0.863 1 0.0
